data_1505354
loop_
_publ_author_name
'Kashiwagi, Norimasa'
'Akeda, Takeshi'
'Morimoto, Tatsuki'
'Ishizuka, Tomoya'
'Furuta, Hiroyuki'

_publ_section_title
;
 Synthesis and isomerization of imino-fused N-confused porphyrin.
;
_journal_issue 9
_journal_name_full 'Organic letters'
_journal_page_first 1733
_journal_page_last 1736
_journal_paper_doi 10.1021/ol0703534
_journal_volume 9
_journal_year 2007
_chemical_formula_sum 'C51 H33 N5'
_chemical_formula_weight 715.82
_chemical_name_systematic
; 
 ? 
;
_space_group_IT_number 14
_symmetry_cell_setting monoclinic
_symmetry_space_group_name_Hall '-P 2yn'
_symmetry_space_group_name_H-M 'P 1 21/n 1'
_atom_sites_solution_hydrogens geom
_atom_sites_solution_primary direct
_atom_sites_solution_secondary difmap
_audit_creation_method SHELXL-97
_cell_angle_alpha 90.00
_cell_angle_beta 99.531(2)
_cell_angle_gamma 90.00
_cell_formula_units_Z 4
_cell_length_a 7.7674(5)
_cell_length_b 26.8846(17)
_cell_length_c 17.8280(11)
_cell_measurement_reflns_used 2220
_cell_measurement_temperature 223(2)
_cell_measurement_theta_max 20.29
_cell_measurement_theta_min 2.54
_cell_volume 3671.5(4)
_computing_cell_refinement 'Bruker SMART'
_computing_data_collection 'Bruker SMART'
_computing_data_reduction 'Bruker SAINT'
_computing_molecular_graphics 'Bruker SHELXTL'
_computing_publication_material 'Bruker SHELXTL'
_computing_structure_refinement 'SHELXL-97 (Sheldrick, 1997)'
_computing_structure_solution 'SHELXS-97 (Sheldrick, 1997)'
_diffrn_ambient_temperature 223(2)
_diffrn_detector_area_resol_mean 8.366
_diffrn_measured_fraction_theta_full 0.999
_diffrn_measured_fraction_theta_max 0.999
_diffrn_measurement_device_type 'CCD area detector'
_diffrn_measurement_method 'phi and omega scans'
_diffrn_radiation_monochromator graphite
_diffrn_radiation_source 'fine-focus sealed tube'
_diffrn_radiation_type MoK\a
_diffrn_radiation_wavelength 0.71073
_diffrn_reflns_av_R_equivalents 0.0704
_diffrn_reflns_av_sigmaI/netI 0.0830
_diffrn_reflns_limit_h_max 9
_diffrn_reflns_limit_h_min -9
_diffrn_reflns_limit_k_max 31
_diffrn_reflns_limit_k_min -29
_diffrn_reflns_limit_l_max 20
_diffrn_reflns_limit_l_min -20
_diffrn_reflns_number 20894
_diffrn_reflns_theta_full 24.71
_diffrn_reflns_theta_max 24.71
_diffrn_reflns_theta_min 1.51
_diffrn_standards_decay_% 0
_diffrn_standards_interval_time 590
_diffrn_standards_number 67
_exptl_absorpt_coefficient_mu 0.077
_exptl_absorpt_correction_T_max 0.9939
_exptl_absorpt_correction_T_min 0.9848
_exptl_absorpt_correction_type empirical
_exptl_absorpt_process_details 'SADABS, Sheldrich 1996'
_exptl_crystal_colour purple
_exptl_crystal_density_diffrn 1.295
_exptl_crystal_density_meas ?
_exptl_crystal_density_method 'not measured'
_exptl_crystal_description prism
_exptl_crystal_F_000 1496
_exptl_crystal_size_max 0.20
_exptl_crystal_size_mid 0.09
_exptl_crystal_size_min 0.08
_refine_diff_density_max 0.155
_refine_diff_density_min -0.157
_refine_diff_density_rms 0.035
_refine_ls_extinction_method none
_refine_ls_goodness_of_fit_ref 0.951
_refine_ls_hydrogen_treatment constr
_refine_ls_matrix_type full
_refine_ls_number_parameters 505
_refine_ls_number_reflns 6249
_refine_ls_number_restraints 0
_refine_ls_restrained_S_all 0.951
_refine_ls_R_factor_all 0.1211
_refine_ls_R_factor_gt 0.0523
_refine_ls_shift/su_max 0.001
_refine_ls_shift/su_mean 0.000
_refine_ls_structure_factor_coef Fsqd
_refine_ls_weighting_details 'calc w=1/[\s^2^(Fo^2^)+(0.0576P)^2^+0.0000P] where P=(Fo^2^+2Fc^2^)/3'
_refine_ls_weighting_scheme calc
_refine_ls_wR_factor_gt 0.1096
_refine_ls_wR_factor_ref 0.1322
_reflns_number_gt 3296
_reflns_number_total 6249
_reflns_threshold_expression >2sigma(I)
_cod_data_source_file ol0703534si20070323_022705.cif
_cod_data_source_block IF-NCTPP(5)
_cod_depositor_comments
;
The following automatic conversions were performed:

'_symmetry_cell_setting' value 'Monoclinic' changed to 'monoclinic'
according to /home/saulius/struct/CIF-dictionaries/cif_core.dic
dictionary named 'cif_core.dic' version 2.4.1 from 2010-06-29.

Automatic conversion script
Id: cif_fix_values 1715 2011-07-08 13:25:40Z adriana 

The following automatic conversions were performed:

'_exptl_crystal_density_meas' value 'not measured' was changed to '?'
- the value is perceived as not measured.

Automatic conversion script
Id: cif_fix_values 3008 2015-01-20 13:52:24Z robertas 
;
_cod_original_sg_symbol_H-M P2(1)/n
_cod_database_code 1505354

loop_
_symmetry_equiv_pos_as_xyz
'x, y, z'
'-x+1/2, y+1/2, -z+1/2'
'-x, -y, -z'
'x-1/2, -y-1/2, z-1/2'

loop_
_atom_site_label
_atom_site_type_symbol
_atom_site_fract_x
_atom_site_fract_y
_atom_site_fract_z
_atom_site_U_iso_or_equiv
_atom_site_adp_type
_atom_site_occupancy
_atom_site_symmetry_multiplicity
_atom_site_calc_flag
_atom_site_refinement_flags
C1 C 0.8315(3) 0.15359(10) 0.81921(15) 0.0407(7) Uani 1 1 d .
C2 C 0.7804(3) 0.17584(10) 0.74648(15) 0.0393(7) Uani 1 1 d .
C3 C 0.9760(3) 0.22333(11) 0.82213(16) 0.0450(7) Uani 1 1 d .
H3 H 1.0525 0.2497 0.8384 0.054 Uiso 1 1 calc R
C4 C 0.8676(3) 0.22136(10) 0.74721(15) 0.0391(7) Uani 1 1 d .
C5 C 0.8454(3) 0.25979(10) 0.69297(15) 0.0406(7) Uani 1 1 d .
C6 C 0.7011(3) 0.26156(10) 0.63495(15) 0.0422(7) Uani 1 1 d .
C7 C 0.6417(4) 0.30011(11) 0.58416(16) 0.0488(8) Uani 1 1 d .
H7 H 0.7058 0.3287 0.5763 0.059 Uiso 1 1 calc R
C8 C 0.4785(4) 0.28992(11) 0.54831(16) 0.0471(8) Uani 1 1 d .
H8 H 0.4103 0.3106 0.5126 0.057 Uiso 1 1 calc R
C9 C 0.4268(3) 0.24334(11) 0.57283(15) 0.0437(7) Uani 1 1 d .
C10 C 0.2661(3) 0.21973(11) 0.54972(15) 0.0445(7) Uani 1 1 d .
C11 C 0.2030(3) 0.17671(11) 0.57949(16) 0.0444(7) Uani 1 1 d .
C12 C 0.0446(3) 0.15183(13) 0.54395(19) 0.0576(9) Uani 1 1 d .
H12 H -0.0319 0.1626 0.5006 0.069 Uiso 1 1 calc R
C13 C 0.0275(3) 0.11114(13) 0.58378(17) 0.0577(9) Uani 1 1 d .
H13 H -0.0627 0.0876 0.5739 0.069 Uiso 1 1 calc R
C14 C 0.1744(3) 0.10978(11) 0.64558(16) 0.0469(7) Uani 1 1 d .
C15 C 0.2059(3) 0.07062(11) 0.69695(17) 0.0473(8) Uani 1 1 d .
C16 C 0.3535(3) 0.06726(10) 0.75503(16) 0.0453(7) Uani 1 1 d .
C17 C 0.3997(4) 0.02929(11) 0.80929(17) 0.0510(8) Uani 1 1 d .
H17 H 0.3329 0.0009 0.8155 0.061 Uiso 1 1 calc R
C18 C 0.5573(4) 0.04077(10) 0.85104(17) 0.0500(8) Uani 1 1 d .
H18 H 0.6177 0.0213 0.8907 0.060 Uiso 1 1 calc R
C19 C 0.6157(3) 0.08603(10) 0.82569(15) 0.0427(7) Uani 1 1 d .
C20 C 0.7718(3) 0.11177(10) 0.85281(15) 0.0406(7) Uani 1 1 d .
C21 C 0.9703(3) 0.30226(10) 0.70170(15) 0.0428(7) Uani 1 1 d .
C22 C 1.1476(4) 0.29347(12) 0.70504(16) 0.0515(8) Uani 1 1 d .
H22 H 1.1883 0.2607 0.7022 0.062 Uiso 1 1 calc R
C23 C 1.2654(4) 0.33275(14) 0.71258(18) 0.0647(9) Uani 1 1 d .
H23 H 1.3851 0.3266 0.7144 0.078 Uiso 1 1 calc R
C24 C 1.2059(5) 0.38063(14) 0.71740(18) 0.0710(10) Uani 1 1 d .
H24 H 1.2858 0.4072 0.7232 0.085 Uiso 1 1 calc R
C25 C 1.0300(5) 0.39003(12) 0.71378(17) 0.0639(9) Uani 1 1 d .
H25 H 0.9898 0.4229 0.7164 0.077 Uiso 1 1 calc R
C26 C 0.9137(4) 0.35090(11) 0.70637(16) 0.0525(8) Uani 1 1 d .
H26 H 0.7941 0.3573 0.7044 0.063 Uiso 1 1 calc R
C27 C 0.1497(3) 0.24392(11) 0.48356(17) 0.0486(8) Uani 1 1 d .
C28 C 0.1537(4) 0.22862(13) 0.41007(18) 0.0625(9) Uani 1 1 d .
H28 H 0.2321 0.2036 0.4011 0.075 Uiso 1 1 calc R
C29 C 0.0438(4) 0.24965(14) 0.34939(19) 0.0716(10) Uani 1 1 d .
H29 H 0.0491 0.2391 0.2996 0.086 Uiso 1 1 calc R
C30 C -0.0715(4) 0.28544(14) 0.3613(2) 0.0697(10) Uani 1 1 d .
H30 H -0.1464 0.2995 0.3199 0.084 Uiso 1 1 calc R
C31 C -0.0787(4) 0.30117(14) 0.4338(2) 0.0785(11) Uani 1 1 d .
H31 H -0.1581 0.3261 0.4423 0.094 Uiso 1 1 calc R
C32 C 0.0315(4) 0.28013(13) 0.49445(19) 0.0715(10) Uani 1 1 d .
H32 H 0.0253 0.2908 0.5441 0.086 Uiso 1 1 calc R
C33 C 0.0861(3) 0.02698(11) 0.68767(17) 0.0491(8) Uani 1 1 d .
C34 C -0.0516(5) 0.02290(15) 0.7244(2) 0.1052(16) Uani 1 1 d .
H34 H -0.0747 0.0484 0.7575 0.126 Uiso 1 1 calc R
C35 C -0.1588(5) -0.01830(19) 0.7141(3) 0.1221(19) Uani 1 1 d .
H35 H -0.2536 -0.0203 0.7406 0.147 Uiso 1 1 calc R
C36 C -0.1327(5) -0.05522(15) 0.6679(2) 0.0856(12) Uani 1 1 d .
H36 H -0.2050 -0.0835 0.6630 0.103 Uiso 1 1 calc R
C37 C 0.0006(5) -0.05121(15) 0.6281(3) 0.1067(15) Uani 1 1 d .
H37 H 0.0188 -0.0761 0.5933 0.128 Uiso 1 1 calc R
C38 C 0.1097(4) -0.01032(14) 0.6389(3) 0.0973(14) Uani 1 1 d .
H38 H 0.2032 -0.0082 0.6116 0.117 Uiso 1 1 calc R
C39 C 0.8784(4) 0.09315(10) 0.92484(16) 0.0457(7) Uani 1 1 d .
C40 C 0.8066(4) 0.08527(11) 0.99004(17) 0.0603(9) Uani 1 1 d .
H40 H 0.6877 0.0919 0.9898 0.072 Uiso 1 1 calc R
C41 C 0.9102(6) 0.06767(12) 1.05564(18) 0.0741(11) Uani 1 1 d .
H41 H 0.8602 0.0621 1.0994 0.089 Uiso 1 1 calc R
C42 C 1.0840(6) 0.05831(13) 1.0575(2) 0.0821(12) Uani 1 1 d .
H42 H 1.1531 0.0465 1.1023 0.098 Uiso 1 1 calc R
C43 C 1.1565(5) 0.06617(12) 0.9937(2) 0.0745(11) Uani 1 1 d .
H43 H 1.2756 0.0595 0.9944 0.089 Uiso 1 1 calc R
C44 C 1.0556(4) 0.08391(11) 0.92836(18) 0.0580(9) Uani 1 1 d .
H44 H 1.1076 0.0899 0.8852 0.070 Uiso 1 1 calc R
C45 C 0.6178(3) 0.17301(10) 0.62414(16) 0.0417(7) Uani 1 1 d .
C46 C 0.5844(3) 0.14663(11) 0.55009(16) 0.0418(7) Uani 1 1 d .
C47 C 0.6064(3) 0.17081(11) 0.48356(16) 0.0507(8) Uani 1 1 d .
H47 H 0.6285 0.2052 0.4841 0.061 Uiso 1 1 calc R
C48 C 0.5960(4) 0.14433(13) 0.41642(17) 0.0584(9) Uani 1 1 d .
H48 H 0.6147 0.1606 0.3718 0.070 Uiso 1 1 calc R
C49 C 0.5591(4) 0.09533(15) 0.4148(2) 0.0714(10) Uani 1 1 d .
H49 H 0.5507 0.0778 0.3688 0.086 Uiso 1 1 calc R
C50 C 0.5336(5) 0.07079(14) 0.4796(2) 0.0804(11) Uani 1 1 d .
H50 H 0.5063 0.0367 0.4776 0.096 Uiso 1 1 calc R
C51 C 0.5482(4) 0.09628(12) 0.54796(18) 0.0579(8) Uani 1 1 d .
H51 H 0.5336 0.0794 0.5926 0.069 Uiso 1 1 calc R
N1 N 0.9560(3) 0.18500(9) 0.86411(12) 0.0472(6) Uani 1 1 d .
N2 N 0.5666(3) 0.22483(8) 0.62540(12) 0.0408(6) Uani 1 1 d .
N3 N 0.2788(3) 0.15070(9) 0.64290(13) 0.0467(6) Uani 1 1 d .
N4 N 0.4858(3) 0.10126(8) 0.76761(13) 0.0463(6) Uani 1 1 d .
H4 H 0.4880 0.1289 0.7424 0.056 Uiso 1 1 calc R
N5 N 0.7049(3) 0.15034(8) 0.68112(13) 0.0416(6) Uani 1 1 d .

loop_
_atom_site_aniso_label
_atom_site_aniso_U_11
_atom_site_aniso_U_22
_atom_site_aniso_U_33
_atom_site_aniso_U_23
_atom_site_aniso_U_13
_atom_site_aniso_U_12
C1 0.0398(15) 0.0419(18) 0.0378(17) -0.0040(14) -0.0008(14) 0.0007(13)
C2 0.0387(15) 0.0409(17) 0.0361(17) 0.0014(14) -0.0002(13) 0.0002(13)
C3 0.0455(16) 0.0448(18) 0.0424(18) 0.0026(15) 0.0000(14) -0.0082(14)
C4 0.0403(15) 0.0433(18) 0.0321(16) 0.0029(13) 0.0012(13) 0.0005(13)
C5 0.0400(15) 0.0443(18) 0.0371(17) -0.0004(14) 0.0049(14) 0.0015(13)
C6 0.0396(16) 0.0483(19) 0.0379(17) 0.0031(14) 0.0039(14) 0.0019(14)
C7 0.0505(18) 0.050(2) 0.0437(18) 0.0092(15) 0.0033(15) 0.0018(14)
C8 0.0474(18) 0.052(2) 0.0407(18) 0.0068(14) 0.0033(15) 0.0075(14)
C9 0.0386(16) 0.052(2) 0.0395(18) 0.0006(15) 0.0037(14) 0.0109(14)
C10 0.0353(15) 0.057(2) 0.0407(18) -0.0003(15) 0.0048(14) 0.0099(14)
C11 0.0297(14) 0.056(2) 0.0465(19) 0.0001(15) 0.0022(14) 0.0069(14)
C12 0.0367(17) 0.076(2) 0.058(2) 0.0046(19) 0.0007(16) 0.0010(16)
C13 0.0330(16) 0.077(2) 0.061(2) 0.0006(19) 0.0029(16) -0.0039(15)
C14 0.0361(15) 0.055(2) 0.0485(19) -0.0022(16) 0.0044(14) 0.0002(15)
C15 0.0374(16) 0.054(2) 0.052(2) -0.0068(16) 0.0114(15) -0.0026(14)
C16 0.0409(16) 0.0436(18) 0.052(2) -0.0039(15) 0.0082(15) -0.0031(14)
C17 0.0496(18) 0.0394(18) 0.065(2) -0.0040(16) 0.0123(16) -0.0098(14)
C18 0.0532(18) 0.0415(19) 0.054(2) 0.0034(15) 0.0041(16) -0.0022(14)
C19 0.0455(16) 0.0398(18) 0.0413(18) 0.0014(14) 0.0026(15) 0.0022(14)
C20 0.0457(16) 0.0393(17) 0.0361(17) 0.0037(13) 0.0044(14) 0.0011(13)
C21 0.0461(17) 0.0452(19) 0.0352(17) 0.0081(13) 0.0012(14) -0.0047(14)
C22 0.0522(19) 0.056(2) 0.0452(19) 0.0031(15) 0.0043(15) -0.0020(15)
C23 0.0511(19) 0.078(3) 0.065(2) 0.0081(19) 0.0091(17) -0.0115(19)
C24 0.084(3) 0.066(3) 0.062(2) 0.0094(19) 0.010(2) -0.031(2)
C25 0.077(2) 0.055(2) 0.058(2) 0.0100(17) 0.0043(19) -0.0092(19)
C26 0.0547(18) 0.051(2) 0.051(2) 0.0036(15) 0.0056(15) -0.0020(16)
C27 0.0341(15) 0.065(2) 0.0452(19) 0.0027(16) 0.0015(14) 0.0046(14)
C28 0.0477(18) 0.087(3) 0.050(2) -0.0026(19) 0.0003(17) 0.0076(17)
C29 0.050(2) 0.114(3) 0.048(2) 0.006(2) -0.0021(18) -0.010(2)
C30 0.0426(19) 0.102(3) 0.060(3) 0.029(2) -0.0048(18) -0.0098(19)
C31 0.066(2) 0.097(3) 0.069(3) 0.019(2) -0.001(2) 0.033(2)
C32 0.066(2) 0.097(3) 0.050(2) 0.0071(19) 0.0026(18) 0.032(2)
C33 0.0415(16) 0.056(2) 0.0499(19) -0.0051(16) 0.0066(15) -0.0045(15)
C34 0.099(3) 0.119(4) 0.115(3) -0.066(3) 0.069(3) -0.063(3)
C35 0.106(3) 0.154(5) 0.121(4) -0.065(4) 0.065(3) -0.083(3)
C36 0.072(3) 0.077(3) 0.103(3) -0.008(2) -0.001(2) -0.034(2)
C37 0.095(3) 0.083(3) 0.146(4) -0.055(3) 0.030(3) -0.021(3)
C38 0.075(2) 0.077(3) 0.154(4) -0.048(3) 0.057(3) -0.022(2)
C39 0.0612(19) 0.0341(17) 0.0392(18) -0.0017(13) 0.0003(16) -0.0017(14)
C40 0.082(2) 0.054(2) 0.044(2) 0.0032(16) 0.0083(19) -0.0051(17)
C41 0.128(3) 0.057(2) 0.036(2) 0.0066(17) 0.011(2) -0.006(2)
C42 0.112(3) 0.056(2) 0.063(3) 0.003(2) -0.029(3) 0.005(2)
C43 0.083(3) 0.065(2) 0.064(3) 0.004(2) -0.022(2) 0.0060(19)
C44 0.064(2) 0.053(2) 0.052(2) 0.0017(16) -0.0053(17) 0.0050(16)
C45 0.0330(14) 0.0471(19) 0.0442(18) 0.0017(15) 0.0036(14) 0.0033(13)
C46 0.0343(15) 0.0495(19) 0.0393(18) -0.0007(15) -0.0010(13) 0.0042(13)
C47 0.0455(17) 0.062(2) 0.0431(19) -0.0018(16) 0.0016(15) 0.0092(15)
C48 0.063(2) 0.070(3) 0.042(2) -0.0046(17) 0.0066(16) 0.0099(18)
C49 0.084(3) 0.078(3) 0.052(2) -0.018(2) 0.012(2) 0.003(2)
C50 0.109(3) 0.062(3) 0.068(3) -0.016(2) 0.008(2) -0.011(2)
C51 0.064(2) 0.059(2) 0.050(2) -0.0027(17) 0.0070(17) -0.0036(17)
N1 0.0508(14) 0.0471(15) 0.0406(15) 0.0024(12) -0.0015(12) -0.0073(12)
N2 0.0365(12) 0.0413(15) 0.0420(14) 0.0052(11) -0.0013(11) 0.0026(11)
N3 0.0362(13) 0.0531(16) 0.0499(16) 0.0006(12) 0.0043(12) -0.0007(12)
N4 0.0454(13) 0.0431(15) 0.0488(15) 0.0054(12) 0.0030(12) -0.0058(11)
N5 0.0367(12) 0.0492(15) 0.0369(14) -0.0005(12) 0.0001(11) 0.0010(11)

loop_
_atom_type_symbol
_atom_type_description
_atom_type_scat_dispersion_real
_atom_type_scat_dispersion_imag
_atom_type_scat_source
C C 0.0033 0.0016 'International Tables Vol C Tables 4.2.6.8 and 6.1.1.4'
H H 0.0000 0.0000 'International Tables Vol C Tables 4.2.6.8 and 6.1.1.4'
N N 0.0061 0.0033 'International Tables Vol C Tables 4.2.6.8 and 6.1.1.4'

loop_
_geom_angle_atom_site_label_1
_geom_angle_atom_site_label_2
_geom_angle_atom_site_label_3
_geom_angle
C20 C1 C2 132.1(2)
C20 C1 N1 118.8(2)
C2 C1 N1 108.9(2)
N5 C2 C4 125.0(2)
N5 C2 C1 124.7(2)
C4 C2 C1 107.3(2)
N1 C3 C4 113.2(2)
C2 C4 C5 129.3(2)
C2 C4 C3 104.2(2)
C5 C4 C3 126.2(2)
C6 C5 C4 121.8(2)
C6 C5 C21 118.7(2)
C4 C5 C21 119.2(2)
C5 C6 C7 129.9(3)
C5 C6 N2 123.2(2)
C7 C6 N2 106.2(2)
C8 C7 C6 109.8(3)
C7 C8 C9 109.1(2)
C10 C9 N2 126.1(3)
C10 C9 C8 126.8(2)
N2 C9 C8 107.1(2)
C11 C10 C9 128.0(2)
C11 C10 C27 116.9(2)
C9 C10 C27 115.1(3)
N3 C11 C10 127.2(2)
N3 C11 C12 109.9(3)
C10 C11 C12 122.8(3)
C13 C12 C11 107.5(3)
C12 C13 C14 107.0(3)
N3 C14 C15 126.1(3)
N3 C14 C13 110.4(3)
C15 C14 C13 123.4(3)
C14 C15 C16 124.3(3)
C14 C15 C33 119.0(3)
C16 C15 C33 116.5(3)
N4 C16 C17 105.8(2)
N4 C16 C15 125.0(3)
C17 C16 C15 129.1(3)
C18 C17 C16 108.4(3)
C17 C18 C19 109.3(2)
N4 C19 C18 105.3(2)
N4 C19 C20 126.2(2)
C18 C19 C20 128.5(2)
C1 C20 C19 125.4(2)
C1 C20 C39 117.7(2)
C19 C20 C39 116.9(2)
C26 C21 C22 118.7(3)
C26 C21 C5 121.4(2)
C22 C21 C5 119.9(3)
C23 C22 C21 120.5(3)
C24 C23 C22 119.7(3)
C23 C24 C25 120.6(3)
C26 C25 C24 119.5(3)
C25 C26 C21 121.1(3)
C32 C27 C28 117.8(3)
C32 C27 C10 121.5(3)
C28 C27 C10 120.6(3)
C27 C28 C29 120.9(3)
C30 C29 C28 120.4(3)
C29 C30 C31 119.9(3)
C30 C31 C32 119.6(3)
C27 C32 C31 121.4(3)
C34 C33 C38 116.9(3)
C34 C33 C15 122.8(3)
C38 C33 C15 120.3(3)
C33 C34 C35 120.7(4)
C36 C35 C34 122.2(4)
C35 C36 C37 118.3(4)
C36 C37 C38 119.7(4)
C33 C38 C37 122.1(3)
C40 C39 C44 117.9(3)
C40 C39 C20 121.9(3)
C44 C39 C20 120.2(3)
C39 C40 C41 120.1(3)
C42 C41 C40 121.0(4)
C43 C42 C41 119.5(4)
C42 C43 C44 120.1(4)
C43 C44 C39 121.4(3)
N5 C45 N2 123.8(2)
N5 C45 C46 118.1(3)
N2 C45 C46 117.7(2)
C51 C46 C47 119.2(3)
C51 C46 C45 119.9(3)
C47 C46 C45 120.6(3)
C48 C47 C46 120.0(3)
C49 C48 C47 120.2(3)
C48 C49 C50 120.8(3)
C49 C50 C51 120.0(3)
C46 C51 C50 119.7(3)
C3 N1 C1 106.3(2)
C9 N2 C6 107.7(2)
C9 N2 C45 121.0(2)
C6 N2 C45 118.0(2)
C14 N3 C11 105.1(2)
C16 N4 C19 111.1(2)
C45 N5 C2 121.6(2)

loop_
_geom_bond_atom_site_label_1
_geom_bond_atom_site_label_2
_geom_bond_distance
C1 C20 1.389(4)
C1 C2 1.423(4)
C1 N1 1.426(3)
C2 N5 1.395(3)
C2 C4 1.398(3)
C3 N1 1.298(3)
C3 C4 1.457(3)
C4 C5 1.406(3)
C5 C6 1.394(3)
C5 C21 1.490(4)
C6 C7 1.403(4)
C6 N2 1.427(3)
C7 C8 1.350(3)
C8 C9 1.407(4)
C9 C10 1.400(4)
C9 N2 1.403(3)
C10 C11 1.395(4)
C10 C27 1.509(4)
C11 N3 1.376(3)
C11 C12 1.451(4)
C12 C13 1.323(4)
C13 C14 1.449(4)
C14 N3 1.372(3)
C14 C15 1.390(4)
C15 C16 1.415(4)
C15 C33 1.490(4)
C16 N4 1.366(3)
C16 C17 1.411(4)
C17 C18 1.359(3)
C18 C19 1.399(4)
C19 N4 1.383(3)
C19 C20 1.410(4)
C20 C39 1.494(4)
C21 C26 1.386(4)
C21 C22 1.389(4)
C22 C23 1.389(4)
C23 C24 1.375(4)
C24 C25 1.381(4)
C25 C26 1.379(4)
C27 C32 1.374(4)
C27 C28 1.378(4)
C28 C29 1.383(4)
C29 C30 1.355(4)
C30 C31 1.369(5)
C31 C32 1.384(4)
C33 C34 1.348(4)
C33 C38 1.360(4)
C34 C35 1.380(5)
C35 C36 1.326(5)
C36 C37 1.353(5)
C37 C38 1.382(5)
C39 C40 1.386(4)
C39 C44 1.389(4)
C40 C41 1.388(4)
C41 C42 1.368(5)
C42 C43 1.366(5)
C43 C44 1.377(4)
C45 N5 1.278(3)
C45 N2 1.450(3)
C45 C46 1.483(4)
C46 C51 1.382(4)
C46 C47 1.388(4)
C47 C48 1.383(4)
C48 C49 1.347(4)
C49 C50 1.372(5)
C50 C51 1.387(4)

loop_
_cod_related_entry_id
_cod_related_entry_database
_cod_related_entry_code
1 ChemSpider 30651590
